data_9013429
loop_
_publ_author_name
'Leitl, M.'
'Pfitzner, A.'
'Bindi, L.'

_publ_section_title
;
 Preferred ion diffusion pathways and activation energies for Ag in the
 crystal structure of stephanite, Ag5SbS4
 Note: y-coordinate of Sb altered by Bindi, June 2009
;
_journal_name_full 'Mineralogical Magazine'
_journal_page_first 17
_journal_page_last 26
_journal_paper_doi 10.1180/minmag.2009.073.1.17
_journal_volume 73
_journal_year 2009
_chemical_compound_source 'Freiberg District, Saxony, Germany'
_chemical_formula_sum 'Ag5 S4 Sb'
_chemical_name_mineral Stephanite
_space_group_IT_number 36
_symmetry_space_group_name_Hall 'C 2c -2'
_symmetry_space_group_name_H-M 'C m c 21'
_cell_angle_alpha 90
_cell_angle_beta 90
_cell_angle_gamma 90
_cell_length_a 7.8329
_cell_length_b 12.458
_cell_length_c 8.5272
_cell_formula_units_Z 4
_cell_volume 832.104
_database_code_amcsd 0014585
_exptl_crystal_density_diffrn 6.301
_cod_original_formula_sum 'Sb Ag5 S4'
_cod_database_code 9013429

loop_
_space_group_symop_operation_xyz
x,y,z
1/2+x,1/2+y,z
x,-y,1/2+z
1/2+x,1/2-y,1/2+z
-x,y,z
1/2-x,1/2+y,z
-x,-y,1/2+z
1/2-x,1/2-y,1/2+z

loop_
_atom_site_aniso_label
_atom_site_aniso_U_11
_atom_site_aniso_U_22
_atom_site_aniso_U_33
_atom_site_aniso_U_12
_atom_site_aniso_U_13
_atom_site_aniso_U_23
Sb 0.03230 0.03230 0.02680 0.00000 0.00000 0.00090
Ag1 0.05590 0.05760 0.03890 -0.01020 -0.00040 -0.01090
Ag2 0.06700 0.07500 0.06090 0.01970 0.01010 -0.02390
Ag3 0.05120 0.05770 0.06700 0.00000 0.00000 -0.01840
S1 0.03300 0.03800 0.03000 0.00000 0.00000 0.00500
S2 0.03100 0.03000 0.03100 0.00000 0.00000 0.00100
S3 0.03240 0.03100 0.03400 -0.00500 -0.00290 0.00200

loop_
_atom_site_label
_atom_site_fract_x
_atom_site_fract_y
_atom_site_fract_z
_atom_site_U_iso_or_equiv
Sb 0.00000 0.83095 0.51430 0.03050
Ag1 0.18560 0.12312 0.60100 0.05080
Ag2 0.31390 0.06480 0.28490 0.06760
Ag3 0.50000 0.85490 0.44560 0.05870
S1 0.50000 0.02760 0.59170 0.03350
S2 0.00000 0.01420 0.40960 0.03050
S3 0.77060 0.76700 0.34640 0.03260

loop_
_cod_related_entry_id
_cod_related_entry_database
_cod_related_entry_code
1 AMCSD 0014585
